data_7248725
loop_
_publ_author_name
'Fatima, Muqudis'
'Siddiqui, Waseeq Ahmad'
'Choudhary, Muhammad Iqbal'
'Ashraf, Adnan'
'Niaz, Shanawer'
'Raza, Muhammad Asam'
'Alam, Seikh Mafiz'
'Ashfaq, Muhammad'
'Tahir, Muhammad Nawaz'
'Dahlous, Kholood Ahmed'

_publ_section_title
;
 Synthesis of dimeric 1,2-benzothiazine 1,1-dioxide scaffolds: molecular
 structures, Hirshfeld surface analysis, DFT and enzyme inhibition studies
;
_journal_issue 24
_journal_name_full 'RSC Advances'
_journal_page_first 16935
_journal_page_last 16944
_journal_paper_doi 10.1039/D4RA02009J
_journal_volume 14
_journal_year 2024
_chemical_formula_iupac 'C22 H20 N2 O10 S2'
_chemical_formula_moiety 'C22 H20 N2 O10 S2'
_chemical_formula_sum 'C22 H20 N2 O10 S2'
_chemical_formula_weight 536.52
_chemical_name_systematic
'Methyl 4-((3-(methoxycarbonyl)-2-methyl-1,1-dioxido-4-oxo-3,4-dihydro-2H-benzo[e][1,2]thiazin-3-yl)oxy)-2-methyl-2H-benzo[e][1,2]thiazine-3-carboxylate1,1-dioxide'
_space_group_crystal_system monoclinic
_space_group_IT_number 4
_space_group_name_Hall 'P 2yb'
_space_group_name_H-M_alt 'P 1 21 1'
_atom_sites_solution_hydrogens geom
_atom_sites_solution_primary direct
_atom_sites_solution_secondary difmap
_audit_creation_method SHELXL-2019/2
_audit_update_record
;
2023-09-15 deposited with the CCDC.	2024-05-20 downloaded from the CCDC.
;
_cell_angle_alpha 90
_cell_angle_beta 108.971(11)
_cell_angle_gamma 90
_cell_formula_units_Z 2
_cell_length_a 9.1249(17)
_cell_length_b 12.094(2)
_cell_length_c 10.995(2)
_cell_measurement_reflns_used 3805
_cell_measurement_temperature 296(2)
_cell_measurement_theta_max 28.034
_cell_measurement_theta_min 2.583
_cell_volume 1147.5(4)
_computing_cell_refinement 'SAINT (Bruker, 2007)'
_computing_data_collection 'APEX2 (Bruker, 2007)'
_computing_data_reduction 'SAINT (Bruker, 2007)'
_computing_molecular_graphics 'ORTEP-3 for Windows (Farrugia, 2012) and PLATON (Spek, 2009)'
_computing_publication_material
;
WinGX (Farrugia, 1999) and PLATON (Spek, 2009)
;
_computing_structure_refinement 'SHELXL-2019/2  (Sheldrick, 2015)'
_computing_structure_solution 'SHELXT-2014 (Sheldrick, 2015)'
_diffrn_ambient_temperature 296(2)
_diffrn_detector_area_resol_mean 7.60
_diffrn_measured_fraction_theta_full 0.998
_diffrn_measured_fraction_theta_max 0.990
_diffrn_measurement_device_type 'Bruker Kappa APEXII CCD'
_diffrn_measurement_method \w
_diffrn_radiation_monochromator graphite
_diffrn_radiation_source 'fine-focus sealed tube'
_diffrn_radiation_type MoK\a
_diffrn_radiation_wavelength 0.71073
_diffrn_reflns_av_R_equivalents 0.0423
_diffrn_reflns_av_unetI/netI 0.0857
_diffrn_reflns_Laue_measured_fraction_full 0.998
_diffrn_reflns_Laue_measured_fraction_max 0.990
_diffrn_reflns_limit_h_max 12
_diffrn_reflns_limit_h_min -10
_diffrn_reflns_limit_k_max 15
_diffrn_reflns_limit_k_min -14
_diffrn_reflns_limit_l_max 12
_diffrn_reflns_limit_l_min -14
_diffrn_reflns_number 7722
_diffrn_reflns_point_group_measured_fraction_full 0.950
_diffrn_reflns_point_group_measured_fraction_max 0.901
_diffrn_reflns_theta_full 25.242
_diffrn_reflns_theta_max 28.034
_diffrn_reflns_theta_min 2.583
_diffrn_standards_number 0
_exptl_absorpt_coefficient_mu 0.295
_exptl_absorpt_correction_T_max 0.901
_exptl_absorpt_correction_T_min 0.798
_exptl_absorpt_correction_type multi-scan
_exptl_absorpt_process_details '(SADABS; Bruker, 2007)'
_exptl_crystal_colour yellow
_exptl_crystal_density_diffrn 1.553
_exptl_crystal_density_method 'not measured'
_exptl_crystal_description plate
_exptl_crystal_F_000 556
_exptl_crystal_size_max 0.34
_exptl_crystal_size_mid 0.28
_exptl_crystal_size_min 0.16
_refine_diff_density_max 0.240
_refine_diff_density_min -0.336
_refine_diff_density_rms 0.056
_refine_ls_abs_structure_details
;
 Flack x determined using 1376 quotients [(I+)-(I-)]/[(I+)+(I-)]
 (Parsons, Flack and Wagner, Acta Cryst. B69 (2013) 249-259).
;
_refine_ls_abs_structure_Flack -0.10(7)
_refine_ls_goodness_of_fit_ref 1.023
_refine_ls_hydrogen_treatment constr
_refine_ls_matrix_type full
_refine_ls_number_parameters 329
_refine_ls_number_reflns 5003
_refine_ls_number_restraints 1
_refine_ls_restrained_S_all 1.023
_refine_ls_R_factor_all 0.0776
_refine_ls_R_factor_gt 0.0546
_refine_ls_shift/su_max 0.000
_refine_ls_shift/su_mean 0.000
_refine_ls_structure_factor_coef Fsqd
_refine_ls_weighting_details 'w=1/[\s^2^(Fo^2^)+(0.0386P)^2^+0.0131P] where P=(Fo^2^+2Fc^2^)/3'
_refine_ls_weighting_scheme calc
_refine_ls_wR_factor_gt 0.1081
_refine_ls_wR_factor_ref 0.1212
_reflns_Friedel_coverage 0.739
_reflns_Friedel_fraction_full 0.897
_reflns_Friedel_fraction_max 0.804
_reflns_number_gt 3805
_reflns_number_total 5003
_reflns_threshold_expression I>2\s(I)
_cod_data_source_file d4ra02009j2.cif
_cod_data_source_block mqf53uos_0m
_cod_original_sg_symbol_H-M 'P 21'
_cod_database_code 7248725
_shelx_shelxl_version_number 2019/2
_shelx_space_group_comment
;
The symmetry employed for this shelxl refinement is uniquely defined
by the following loop, which should always be used as a source of
symmetry information in preference to the above space-group names.
They are only intended as comments.
;

loop_
_space_group_symop_operation_xyz
'x, y, z'
'-x, y+1/2, -z'

loop_
_atom_site_label
_atom_site_type_symbol
_atom_site_fract_x
_atom_site_fract_y
_atom_site_fract_z
_atom_site_U_iso_or_equiv
_atom_site_adp_type
_atom_site_occupancy
_atom_site_site_symmetry_order
_atom_site_calc_flag
_atom_site_refinement_flags_posn
_atom_site_refinement_flags_adp
_atom_site_refinement_flags_occupancy
_atom_site_disorder_assembly
_atom_site_disorder_group
S1 S 0.00665(15) 0.48042(10) 0.34497(12) 0.0409(3) Uani 1 1 d . . . . .
S2 S 0.32509(14) 0.50302(10) 1.04235(11) 0.0382(3) Uani 1 1 d . . . . .
O1 O 0.0348(5) 0.3491(3) 0.7032(4) 0.0484(10) Uani 1 1 d . . . . .
O2 O -0.0200(5) 0.5849(3) 0.3942(4) 0.0542(11) Uani 1 1 d . . . . .
O3 O 0.0128(5) 0.4761(4) 0.2183(3) 0.0607(11) Uani 1 1 d . . . . .
O4 O 0.2637(4) 0.2246(3) 0.5356(3) 0.0467(10) Uani 1 1 d . . . . .
O5 O 0.3900(6) 0.2990(3) 0.7223(4) 0.0840(19) Uani 1 1 d . . . . .
O6 O 0.2998(4) 0.3870(3) 1.0286(4) 0.0511(10) Uani 1 1 d . . . . .
O7 O 0.3686(5) 0.5507(4) 1.1671(4) 0.0563(12) Uani 1 1 d . . . . .
O8 O 0.6652(4) 0.4312(3) 0.8955(4) 0.0470(10) Uani 1 1 d . . . . .
O9 O 0.5688(4) 0.5109(4) 0.7035(4) 0.0654(12) Uani 1 1 d . . . . .
O10 O 0.2415(3) 0.5021(2) 0.6379(3) 0.0311(7) Uani 1 1 d . . . . .
N1 N 0.1651(5) 0.4201(3) 0.4386(4) 0.0328(9) Uani 1 1 d . . . . .
N2 N 0.4599(4) 0.5348(3) 0.9805(4) 0.0364(10) Uani 1 1 d . . . . .
C1 C -0.1327(6) 0.3878(4) 0.3626(5) 0.0389(12) Uani 1 1 d . . . . .
C2 C -0.2647(6) 0.3681(5) 0.2583(6) 0.0513(16) Uani 1 1 d . . . . .
H2 H -0.276584 0.398683 0.178093 0.062 Uiso 1 1 calc R U . . .
C3 C -0.3772(7) 0.3019(5) 0.2777(7) 0.0592(19) Uani 1 1 d . . . . .
H3 H -0.467009 0.287778 0.209401 0.071 Uiso 1 1 calc R U . . .
C4 C -0.3604(7) 0.2566(5) 0.3939(7) 0.0566(18) Uani 1 1 d . . . . .
H4 H -0.437516 0.210759 0.403817 0.068 Uiso 1 1 calc R U . . .
C5 C -0.2300(6) 0.2779(4) 0.4979(6) 0.0472(15) Uani 1 1 d . . . . .
H5 H -0.220324 0.247784 0.577941 0.057 Uiso 1 1 calc R U . . .
C6 C -0.1137(5) 0.3441(4) 0.4824(5) 0.0338(11) Uani 1 1 d . . . . .
C7 C 0.0294(6) 0.3647(4) 0.5944(5) 0.0335(11) Uani 1 1 d . . . . .
C8 C 0.1802(6) 0.4019(4) 0.5701(4) 0.0314(11) Uani 1 1 d . . . . .
C9 C 0.2939(6) 0.3040(4) 0.6208(5) 0.0343(11) Uani 1 1 d . . . . .
C10 C 0.3572(7) 0.1262(5) 0.5697(6) 0.0563(17) Uani 1 1 d . . . . .
H10A H 0.464705 0.146421 0.602408 0.084 Uiso 1 1 calc R U . . .
H10B H 0.339649 0.080401 0.495035 0.084 Uiso 1 1 calc R U . . .
H10C H 0.329596 0.086245 0.634538 0.084 Uiso 1 1 calc R U . . .
C11 C 0.3075(6) 0.4470(5) 0.4098(5) 0.0491(14) Uani 1 1 d . . . . .
H11A H 0.369572 0.381606 0.417919 0.074 Uiso 1 1 calc R U . . .
H11B H 0.364952 0.502098 0.469100 0.074 Uiso 1 1 calc R U . . .
H11C H 0.280938 0.474909 0.323606 0.074 Uiso 1 1 calc R U . . .
C12 C 0.1654(6) 0.5721(4) 0.9383(5) 0.0341(12) Uani 1 1 d . . . . .
C13 C 0.0622(6) 0.6281(4) 0.9822(5) 0.0397(13) Uani 1 1 d . . . . .
H13 H 0.075224 0.629941 1.069630 0.048 Uiso 1 1 calc R U . . .
C14 C -0.0612(7) 0.6818(4) 0.8953(6) 0.0476(15) Uani 1 1 d . . . . .
H14 H -0.131721 0.720622 0.923946 0.057 Uiso 1 1 calc R U . . .
C15 C -0.0795(6) 0.6776(4) 0.7653(6) 0.0439(14) Uani 1 1 d . . . . .
H15 H -0.163135 0.713494 0.706829 0.053 Uiso 1 1 calc R U . . .
C16 C 0.0236(6) 0.6216(4) 0.7220(5) 0.0376(12) Uani 1 1 d . . . . .
H16 H 0.008623 0.618633 0.634227 0.045 Uiso 1 1 calc R U . . .
C17 C 0.1513(5) 0.5686(4) 0.8082(5) 0.0293(11) Uani 1 1 d . . . . .
C18 C 0.2752(5) 0.5211(4) 0.7675(4) 0.0280(10) Uani 1 1 d . . . . .
C19 C 0.4232(5) 0.5137(4) 0.8476(5) 0.0323(10) Uani 1 1 d . . . . .
C20 C 0.5569(6) 0.4854(5) 0.8040(5) 0.0410(12) Uani 1 1 d . . . . .
C21 C 0.7979(7) 0.3926(5) 0.8632(7) 0.0617(18) Uani 1 1 d . . . . .
H21A H 0.775549 0.321209 0.823224 0.093 Uiso 1 1 calc R U . . .
H21B H 0.885828 0.387056 0.940108 0.093 Uiso 1 1 calc R U . . .
H21C H 0.820394 0.443748 0.804969 0.093 Uiso 1 1 calc R U . . .
C22 C 0.5680(8) 0.6268(5) 1.0367(6) 0.0588(18) Uani 1 1 d . . . . .
H22A H 0.654967 0.623146 1.005786 0.088 Uiso 1 1 calc R U . . .
H22B H 0.603702 0.620668 1.128712 0.088 Uiso 1 1 calc R U . . .
H22C H 0.515457 0.696043 1.011857 0.088 Uiso 1 1 calc R U . . .

loop_
_atom_site_aniso_label
_atom_site_aniso_U_11
_atom_site_aniso_U_22
_atom_site_aniso_U_33
_atom_site_aniso_U_23
_atom_site_aniso_U_13
_atom_site_aniso_U_12
S1 0.0457(8) 0.0417(7) 0.0290(7) 0.0090(6) 0.0034(5) 0.0007(6)
S2 0.0387(7) 0.0492(8) 0.0244(6) 0.0074(6) 0.0072(5) -0.0055(6)
O1 0.057(3) 0.061(2) 0.033(2) -0.0045(18) 0.0217(19) -0.0184(19)
O2 0.059(3) 0.0321(19) 0.064(3) 0.0020(18) 0.009(2) 0.0006(17)
O3 0.064(3) 0.083(3) 0.029(2) 0.017(2) 0.0075(18) -0.003(2)
O4 0.058(2) 0.0364(18) 0.037(2) -0.0086(17) 0.0028(18) 0.0095(17)
O5 0.112(4) 0.047(2) 0.052(3) -0.008(2) -0.030(3) 0.026(2)
O6 0.047(2) 0.049(2) 0.055(3) 0.019(2) 0.0137(19) -0.0015(17)
O7 0.052(3) 0.089(3) 0.028(2) -0.001(2) 0.0129(18) -0.015(2)
O8 0.036(2) 0.057(2) 0.043(2) 0.0069(19) 0.0051(17) 0.0075(16)
O9 0.050(2) 0.108(4) 0.045(3) 0.018(3) 0.0246(19) 0.018(2)
O10 0.0386(17) 0.0310(16) 0.0218(15) 0.0008(15) 0.0073(13) -0.0062(14)
N1 0.036(2) 0.037(2) 0.023(2) 0.0037(17) 0.0082(18) 0.0010(17)
N2 0.032(2) 0.046(2) 0.027(2) -0.0017(18) 0.0035(17) -0.0107(18)
C1 0.036(3) 0.035(3) 0.040(3) -0.008(2) 0.005(2) 0.001(2)
C2 0.048(4) 0.044(3) 0.048(4) -0.001(3) -0.003(3) 0.006(3)
C3 0.044(4) 0.043(3) 0.071(5) -0.013(3) -0.009(3) 0.002(3)
C4 0.036(3) 0.042(3) 0.087(5) -0.004(3) 0.014(3) -0.006(2)
C5 0.046(3) 0.034(3) 0.060(4) -0.006(3) 0.015(3) -0.005(2)
C6 0.036(3) 0.027(2) 0.039(3) -0.001(2) 0.012(2) 0.004(2)
C7 0.038(3) 0.029(2) 0.034(3) -0.006(2) 0.013(2) -0.007(2)
C8 0.040(3) 0.029(2) 0.021(2) 0.0023(19) 0.005(2) -0.001(2)
C9 0.040(3) 0.036(3) 0.027(3) 0.002(2) 0.011(2) 0.002(2)
C10 0.070(4) 0.045(3) 0.051(4) -0.004(3) 0.015(3) 0.019(3)
C11 0.048(3) 0.065(4) 0.037(3) 0.008(3) 0.019(3) -0.009(3)
C12 0.039(3) 0.033(3) 0.030(3) 0.002(2) 0.011(2) -0.002(2)
C13 0.046(3) 0.046(3) 0.028(3) -0.004(2) 0.014(2) -0.002(2)
C14 0.051(4) 0.044(3) 0.052(4) 0.001(3) 0.023(3) 0.011(3)
C15 0.042(3) 0.045(3) 0.043(4) 0.006(3) 0.011(3) 0.010(2)
C16 0.041(3) 0.037(3) 0.032(3) 0.003(2) 0.008(2) 0.003(2)
C17 0.033(3) 0.026(2) 0.028(3) -0.0018(19) 0.009(2) -0.0048(18)
C18 0.034(2) 0.026(2) 0.022(2) 0.0031(19) 0.0062(19) 0.0001(18)
C19 0.034(2) 0.035(2) 0.028(2) 0.002(2) 0.0093(19) -0.002(2)
C20 0.035(3) 0.053(3) 0.036(3) 0.002(3) 0.012(2) -0.001(3)
C21 0.044(4) 0.063(4) 0.079(5) 0.002(4) 0.020(3) 0.015(3)
C22 0.068(4) 0.070(4) 0.039(3) -0.017(3) 0.018(3) -0.032(3)

loop_
_atom_type_symbol
_atom_type_description
_atom_type_scat_dispersion_real
_atom_type_scat_dispersion_imag
_atom_type_scat_source
C C 0.0033 0.0016 'International Tables Vol C Tables 4.2.6.8 and 6.1.1.4'
H H 0.0000 0.0000 'International Tables Vol C Tables 4.2.6.8 and 6.1.1.4'
N N 0.0061 0.0033 'International Tables Vol C Tables 4.2.6.8 and 6.1.1.4'
O O 0.0106 0.0060 'International Tables Vol C Tables 4.2.6.8 and 6.1.1.4'
S S 0.1246 0.1234 'International Tables Vol C Tables 4.2.6.8 and 6.1.1.4'

loop_
_geom_angle_atom_site_label_1
_geom_angle_atom_site_label_2
_geom_angle_atom_site_label_3
_geom_angle
_geom_angle_site_symmetry_1
_geom_angle_site_symmetry_3
_geom_angle_publ_flag
O3 S1 O2 118.2(3) . . ?
O3 S1 N1 106.9(2) . . ?
O2 S1 N1 112.2(2) . . ?
O3 S1 C1 110.4(3) . . ?
O2 S1 C1 107.8(3) . . ?
N1 S1 C1 99.7(2) . . ?
O7 S2 O6 119.2(2) . . ?
O7 S2 N2 107.1(2) . . ?
O6 S2 N2 107.8(2) . . ?
O7 S2 C12 110.5(2) . . ?
O6 S2 C12 109.3(2) . . ?
N2 S2 C12 101.3(2) . . ?
C9 O4 C10 116.8(4) . . ?
C20 O8 C21 116.6(4) . . ?
C18 O10 C8 126.7(3) . . ?
C8 N1 C11 116.9(4) . . ?
C8 N1 S1 118.5(3) . . ?
C11 N1 S1 115.1(3) . . ?
C19 N2 C22 117.9(4) . . ?
C19 N2 S2 115.5(3) . . ?
C22 N2 S2 119.5(4) . . ?
C6 C1 C2 122.0(5) . . ?
C6 C1 S1 118.8(4) . . ?
C2 C1 S1 119.0(5) . . ?
C3 C2 C1 117.7(6) . . ?
C3 C2 H2 121.2 . . ?
C1 C2 H2 121.2 . . ?
C4 C3 C2 121.5(6) . . ?
C4 C3 H3 119.2 . . ?
C2 C3 H3 119.2 . . ?
C3 C4 C5 120.7(6) . . ?
C3 C4 H4 119.7 . . ?
C5 C4 H4 119.7 . . ?
C4 C5 C6 119.7(6) . . ?
C4 C5 H5 120.2 . . ?
C6 C5 H5 120.2 . . ?
C1 C6 C5 118.5(5) . . ?
C1 C6 C7 121.9(5) . . ?
C5 C6 C7 119.6(5) . . ?
O1 C7 C6 122.5(5) . . ?
O1 C7 C8 117.9(4) . . ?
C6 C7 C8 119.5(4) . . ?
N1 C8 O10 106.9(3) . . ?
N1 C8 C7 114.9(4) . . ?
O10 C8 C7 111.9(4) . . ?
N1 C8 C9 108.3(4) . . ?
O10 C8 C9 110.8(4) . . ?
C7 C8 C9 104.1(4) . . ?
O5 C9 O4 124.2(5) . . ?
O5 C9 C8 125.8(5) . . ?
O4 C9 C8 110.0(4) . . ?
O4 C10 H10A 109.5 . . ?
O4 C10 H10B 109.5 . . ?
H10A C10 H10B 109.5 . . ?
O4 C10 H10C 109.5 . . ?
H10A C10 H10C 109.5 . . ?
H10B C10 H10C 109.5 . . ?
N1 C11 H11A 109.5 . . ?
N1 C11 H11B 109.5 . . ?
H11A C11 H11B 109.5 . . ?
N1 C11 H11C 109.5 . . ?
H11A C11 H11C 109.5 . . ?
H11B C11 H11C 109.5 . . ?
C13 C12 C17 122.1(5) . . ?
C13 C12 S2 121.9(4) . . ?
C17 C12 S2 115.9(4) . . ?
C12 C13 C14 119.3(5) . . ?
C12 C13 H13 120.4 . . ?
C14 C13 H13 120.4 . . ?
C13 C14 C15 119.6(5) . . ?
C13 C14 H14 120.2 . . ?
C15 C14 H14 120.2 . . ?
C16 C15 C14 120.9(5) . . ?
C16 C15 H15 119.6 . . ?
C14 C15 H15 119.6 . . ?
C15 C16 C17 120.5(5) . . ?
C15 C16 H16 119.7 . . ?
C17 C16 H16 119.7 . . ?
C12 C17 C16 117.5(5) . . ?
C12 C17 C18 120.2(4) . . ?
C16 C17 C18 122.0(5) . . ?
C19 C18 O10 120.2(4) . . ?
C19 C18 C17 122.2(4) . . ?
O10 C18 C17 116.6(4) . . ?
C18 C19 N2 120.8(4) . . ?
C18 C19 C20 123.6(5) . . ?
N2 C19 C20 115.6(4) . . ?
O9 C20 O8 124.3(5) . . ?
O9 C20 C19 125.0(5) . . ?
O8 C20 C19 110.7(4) . . ?
O8 C21 H21A 109.5 . . ?
O8 C21 H21B 109.5 . . ?
H21A C21 H21B 109.5 . . ?
O8 C21 H21C 109.5 . . ?
H21A C21 H21C 109.5 . . ?
H21B C21 H21C 109.5 . . ?
N2 C22 H22A 109.5 . . ?
N2 C22 H22B 109.5 . . ?
H22A C22 H22B 109.5 . . ?
N2 C22 H22C 109.5 . . ?
H22A C22 H22C 109.5 . . ?
H22B C22 H22C 109.5 . . ?

loop_
_geom_bond_atom_site_label_1
_geom_bond_atom_site_label_2
_geom_bond_distance
_geom_bond_site_symmetry_2
_geom_bond_publ_flag
S1 O3 1.413(4) . ?
S1 O2 1.426(4) . ?
S1 N1 1.648(4) . ?
S1 C1 1.752(5) . ?
S2 O7 1.420(4) . ?
S2 O6 1.422(4) . ?
S2 N2 1.633(4) . ?
S2 C12 1.745(5) . ?
O1 C7 1.197(6) . ?
O4 C9 1.307(6) . ?
O4 C10 1.441(6) . ?
O5 C9 1.176(6) . ?
O8 C20 1.331(6) . ?
O8 C21 1.446(7) . ?
O9 C20 1.185(6) . ?
O10 C18 1.375(5) . ?
O10 C8 1.437(5) . ?
N1 C8 1.424(6) . ?
N1 C11 1.470(7) . ?
N2 C19 1.412(6) . ?
N2 C22 1.482(6) . ?
C1 C6 1.376(7) . ?
C1 C2 1.387(7) . ?
C2 C3 1.372(9) . ?
C2 H2 0.9300 . ?
C3 C4 1.351(9) . ?
C3 H3 0.9300 . ?
C4 C5 1.380(8) . ?
C4 H4 0.9300 . ?
C5 C6 1.384(7) . ?
C5 H5 0.9300 . ?
C6 C7 1.497(6) . ?
C7 C8 1.551(7) . ?
C8 C9 1.554(7) . ?
C10 H10A 0.9600 . ?
C10 H10B 0.9600 . ?
C10 H10C 0.9600 . ?
C11 H11A 0.9600 . ?
C11 H11B 0.9600 . ?
C11 H11C 0.9600 . ?
C12 C13 1.369(7) . ?
C12 C17 1.394(7) . ?
C13 C14 1.379(7) . ?
C13 H13 0.9300 . ?
C14 C15 1.385(7) . ?
C14 H14 0.9300 . ?
C15 C16 1.365(7) . ?
C15 H15 0.9300 . ?
C16 C17 1.396(6) . ?
C16 H16 0.9300 . ?
C17 C18 1.463(7) . ?
C18 C19 1.354(6) . ?
C19 C20 1.489(7) . ?
C21 H21A 0.9600 . ?
C21 H21B 0.9600 . ?
C21 H21C 0.9600 . ?
C22 H22A 0.9600 . ?
C22 H22B 0.9600 . ?
C22 H22C 0.9600 . ?

loop_
_geom_hbond_atom_site_label_D
_geom_hbond_atom_site_label_H
_geom_hbond_atom_site_label_A
_geom_hbond_distance_DH
_geom_hbond_distance_HA
_geom_hbond_distance_DA
_geom_hbond_angle_DHA
_geom_hbond_site_symmetry_A
_geom_hbond_publ_flag
C11 H11B O9 0.96 2.65 3.421(7) 138.2 . yes
C11 H11C O3 0.96 2.34 2.847(7) 112.2 . yes
C22 H22A O8 0.96 2.63 3.111(8) 111.1 . yes
C11 H11B O9 0.96 2.65 3.421(7) 138.2 . yes
C11 H11C O3 0.96 2.34 2.847(7) 112.2 . yes
C11 H11C O7 0.96 2.31 3.158(7) 146.9 1_554 yes
C13 H13 O3 0.93 2.66 3.329(7) 129.7 1_556 yes
C22 H22A O8 0.96 2.63 3.111(8) 111.1 . yes

loop_
_geom_torsion_atom_site_label_1
_geom_torsion_atom_site_label_2
_geom_torsion_atom_site_label_3
_geom_torsion_atom_site_label_4
_geom_torsion
_geom_torsion_site_symmetry_1
_geom_torsion_site_symmetry_2
_geom_torsion_site_symmetry_3
_geom_torsion_site_symmetry_4
_geom_torsion_publ_flag
O3 S1 N1 C8 -173.0(4) . . . . ?
O2 S1 N1 C8 55.8(4) . . . . ?
C1 S1 N1 C8 -58.1(4) . . . . ?
O3 S1 N1 C11 41.5(4) . . . . ?
O2 S1 N1 C11 -89.7(4) . . . . ?
C1 S1 N1 C11 156.4(4) . . . . ?
O7 S2 N2 C19 -168.0(4) . . . . ?
O6 S2 N2 C19 62.6(4) . . . . ?
C12 S2 N2 C19 -52.1(4) . . . . ?
O7 S2 N2 C22 -17.8(5) . . . . ?
O6 S2 N2 C22 -147.3(4) . . . . ?
C12 S2 N2 C22 98.0(4) . . . . ?
O3 S1 C1 C6 152.4(4) . . . . ?
O2 S1 C1 C6 -77.1(4) . . . . ?
N1 S1 C1 C6 40.1(4) . . . . ?
O3 S1 C1 C2 -33.0(5) . . . . ?
O2 S1 C1 C2 97.5(5) . . . . ?
N1 S1 C1 C2 -145.2(4) . . . . ?
C6 C1 C2 C3 -0.6(8) . . . . ?
S1 C1 C2 C3 -175.1(4) . . . . ?
C1 C2 C3 C4 -0.4(9) . . . . ?
C2 C3 C4 C5 1.4(10) . . . . ?
C3 C4 C5 C6 -1.4(9) . . . . ?
C2 C1 C6 C5 0.6(8) . . . . ?
S1 C1 C6 C5 175.1(4) . . . . ?
C2 C1 C6 C7 179.4(5) . . . . ?
S1 C1 C6 C7 -6.1(6) . . . . ?
C4 C5 C6 C1 0.4(8) . . . . ?
C4 C5 C6 C7 -178.4(5) . . . . ?
C1 C6 C7 O1 163.1(5) . . . . ?
C5 C6 C7 O1 -18.1(7) . . . . ?
C1 C6 C7 C8 -20.2(7) . . . . ?
C5 C6 C7 C8 158.6(5) . . . . ?
C11 N1 C8 O10 59.9(5) . . . . ?
S1 N1 C8 O10 -85.0(4) . . . . ?
C11 N1 C8 C7 -175.4(4) . . . . ?
S1 N1 C8 C7 39.7(5) . . . . ?
C11 N1 C8 C9 -59.5(5) . . . . ?
S1 N1 C8 C9 155.6(3) . . . . ?
C18 O10 C8 N1 -179.6(4) . . . . ?
C18 O10 C8 C7 53.8(5) . . . . ?
C18 O10 C8 C9 -61.8(6) . . . . ?
O1 C7 C8 N1 -179.4(4) . . . . ?
C6 C7 C8 N1 3.7(6) . . . . ?
O1 C7 C8 O10 -57.4(5) . . . . ?
C6 C7 C8 O10 125.8(4) . . . . ?
O1 C7 C8 C9 62.3(5) . . . . ?
C6 C7 C8 C9 -114.6(4) . . . . ?
C10 O4 C9 O5 -0.9(9) . . . . ?
C10 O4 C9 C8 -178.5(5) . . . . ?
N1 C8 C9 O5 139.3(6) . . . . ?
O10 C8 C9 O5 22.4(8) . . . . ?
C7 C8 C9 O5 -98.0(7) . . . . ?
N1 C8 C9 O4 -43.1(5) . . . . ?
O10 C8 C9 O4 -160.0(4) . . . . ?
C7 C8 C9 O4 79.6(5) . . . . ?
O7 S2 C12 C13 -25.3(5) . . . . ?
O6 S2 C12 C13 107.8(4) . . . . ?
N2 S2 C12 C13 -138.6(4) . . . . ?
O7 S2 C12 C17 153.4(4) . . . . ?
O6 S2 C12 C17 -73.6(4) . . . . ?
N2 S2 C12 C17 40.1(4) . . . . ?
C17 C12 C13 C14 0.9(8) . . . . ?
S2 C12 C13 C14 179.5(4) . . . . ?
C12 C13 C14 C15 0.4(8) . . . . ?
C13 C14 C15 C16 -0.4(9) . . . . ?
C14 C15 C16 C17 -1.0(8) . . . . ?
C13 C12 C17 C16 -2.3(7) . . . . ?
S2 C12 C17 C16 179.1(3) . . . . ?
C13 C12 C17 C18 171.5(4) . . . . ?
S2 C12 C17 C18 -7.2(6) . . . . ?
C15 C16 C17 C12 2.3(7) . . . . ?
C15 C16 C17 C18 -171.3(5) . . . . ?
C8 O10 C18 C19 99.9(5) . . . . ?
C8 O10 C18 C17 -91.1(5) . . . . ?
C12 C17 C18 C19 -22.9(7) . . . . ?
C16 C17 C18 C19 150.6(5) . . . . ?
C12 C17 C18 O10 168.4(4) . . . . ?
C16 C17 C18 O10 -18.1(6) . . . . ?
O10 C18 C19 N2 178.9(4) . . . . ?
C17 C18 C19 N2 10.6(7) . . . . ?
O10 C18 C19 C20 0.0(7) . . . . ?
C17 C18 C19 C20 -168.3(4) . . . . ?
C22 N2 C19 C18 -119.1(6) . . . . ?
S2 N2 C19 C18 31.5(6) . . . . ?
C22 N2 C19 C20 59.9(6) . . . . ?
S2 N2 C19 C20 -149.5(4) . . . . ?
C21 O8 C20 O9 -6.2(8) . . . . ?
C21 O8 C20 C19 176.3(4) . . . . ?
C18 C19 C20 O9 33.7(9) . . . . ?
N2 C19 C20 O9 -145.3(6) . . . . ?
C18 C19 C20 O8 -148.8(5) . . . . ?
N2 C19 C20 O8 32.2(6) . . . . ?
